data_4104792
loop_
_publ_author_name
'Bertrand Fournier'
'El-Eulmi Bendeif'
'Beno\^it Guillot'
'Alberto Podjarny'
'Claude Lecomte'
'Christian Jelsch'

_publ_contact_author_address
;
Laboratoire de Cristallographie et Mod\'elisation
des Mat\'eriaux Min\'eraux et Biologiques 
CNRS, UMR 7036, Institut Jean Barriol. 
Facult\'e des Sciences et Techniques, Nancy University.
BP 239, 54506 Vandoeuvre-les-Nancy CEDEX, France.
;
_publ_contact_author_email christian.jelsch@uhp-nancy.fr
_publ_contact_author_name 'Jelsch, Christian'
_publ_contact_author_phone '+33 383-68-48-99'
_publ_section_title
;
 Charge Density and Electrostatic Interactions of Fidarestat, an Inhibitor
 of Human Aldose Reductase
;
_journal_name_full 'Journal of the American Chemical Society'
_journal_page_first 10929
_journal_page_last 10941
_journal_paper_doi 10.1021/ja8095015
_journal_volume 131
_journal_year 2009
_chemical_absolute_configuration syn
_chemical_formula_moiety 'C12 H10 F N3 O4'
_chemical_formula_sum 'C12 H10 F N3 O4'
_chemical_formula_weight 279.212
_chemical_name_common fidarestat
_chemical_name_systematic
;
((2S,4S)-6-fluoro-2',5'-dioxospiro[chroman-4,4'-imidazolidine]-2-carboxamide
;
_space_group_IT_number 19
_symmetry_cell_setting orthorhombic
_symmetry_Int_Tables_number 19
_symmetry_space_group_name_Hall 'P 2ac 2ab'
_symmetry_space_group_name_H-M 'P 21 21 21'
_atom_sites_solution_hydrogens geom
_atom_sites_solution_primary direct
_atom_sites_solution_secondary difmap
_audit_creation_method MoPro
_cell_angle_alpha 90.0
_cell_angle_beta 90.0
_cell_angle_gamma 90.0
_cell_formula_units_Z 4
_cell_length_a 6.0690(4)
_cell_length_b 12.594(2)
_cell_length_c 15.4850(7)
_cell_measurement_reflns_used 317324
_cell_measurement_temperature 100(2)
_cell_measurement_theta_max 27.04
_cell_measurement_theta_min 1.32
_cell_volume 1183.6(2)
_computing_cell_refinement 'XDS (Kabsch, (1993))'
_computing_data_collection 'XDS (Kabsch, (1993))'
_computing_data_reduction 'XDS (Kabsch, (1993))'
_computing_molecular_graphics 'VMoPro (Jelsch et al., 2005)'
_computing_publication_material 'MoPro (Jelsch et al., 2005)'
_computing_structure_refinement 'MoPro (Jelsch et al., 2005)'
_computing_structure_solution 'SHELXS-97 (Sheldrick, (1997))'
_diffrn_ambient_temperature 100(2)
_diffrn_measured_fraction_theta_full 0.984
_diffrn_measured_fraction_theta_max 0.975
_diffrn_measurement_device_type
;
MAR165 CCD detector 
at HASYLAB/DESY beamline D3
on kappa-axis diffractometer
;
_diffrn_measurement_method \f
_diffrn_radiation_type synchrotron
_diffrn_radiation_wavelength 0.449999988
_diffrn_reflns_av_R_equivalents 0.088
_diffrn_reflns_av_sigmaI/netI 0.12517
_diffrn_reflns_limit_h_max 12
_diffrn_reflns_limit_h_min -12
_diffrn_reflns_limit_k_max 25
_diffrn_reflns_limit_k_min -25
_diffrn_reflns_limit_l_max 31
_diffrn_reflns_limit_l_min -31
_diffrn_reflns_number 317438
_diffrn_reflns_theta_full 19.27
_diffrn_reflns_theta_max 27.04
_diffrn_reflns_theta_min 1.32
_exptl_absorpt_coefficient_mu 0.078
_exptl_absorpt_correction_T_max 0.995
_exptl_absorpt_correction_T_min 0.983
_exptl_absorpt_correction_type integration
_exptl_absorpt_process_details '(ABSORB; DeTitta, 1985)'
_exptl_crystal_colour colourless
_exptl_crystal_density_diffrn 1.567
_exptl_crystal_description needle
_exptl_crystal_F_000 576
_exptl_crystal_size_max 0.20
_exptl_crystal_size_mid 0.15
_exptl_crystal_size_min 0.08
_refine_diff_density_max 0.224
_refine_diff_density_min -0.267
_refine_ls_goodness_of_fit_ref 0.398
_refine_ls_hydrogen_treatment constr
_refine_ls_matrix_type full
_refine_ls_number_parameters 180
_refine_ls_number_reflns 9991
_refine_ls_number_restraints 0
_refine_ls_restrained_S_all 0.000
_refine_ls_R_factor_all 0.0374
_refine_ls_R_factor_gt 0.0374
_refine_ls_shift/su_max 0.003
_refine_ls_shift/su_mean 0.000
_refine_ls_structure_factor_coef Fsqd
_refine_ls_weighting_details w=1/[\s^2^(Fo^2^)]
_refine_ls_weighting_scheme calc
_refine_ls_wR_factor_gt 0.0198
_refine_ls_wR_factor_ref 0.0198
_reflns_number_gt 9991
_reflns_number_total 9991
_reflns_threshold_expression >0.0s/(I)
_cod_data_source_file ja8095015_si_002.cif
_cod_data_source_block I
_cod_database_code 4104792

loop_
_symmetry_equiv_pos_as_xyz
'x, y, z'
'-x+1/2, -y, z+1/2'
'x+1/2, -y+1/2, -z'
'-x, y+1/2, -z+1/2'

loop_
_atom_site_type_symbol
_atom_site_label
_atom_site_fract_x
_atom_site_fract_y
_atom_site_fract_z
_atom_site_U_iso_or_equiv
_atom_site_adp_type
_atom_site_occupancy
_atom_site_calc_flag
_atom_site_refinement_flags
C C7I_1 0.22641(5) 0.48063(3) 0.88108(2) 0.00530(3) Uani 1 d .
N N1I_1 0.04445(4) 0.50560(2) 0.93855(2) 0.00728(3) Uani 1 d .
H H1I_1 -0.07100 0.45076 0.95293 0.02830 Uani 1 calc R
N N4_1 0.23323(5) 0.65579(2) 0.92998(2) 0.00789(3) Uani 1 d .
H H4_1 0.28641 0.72942 0.94485 0.02928 Uani 1 calc R
C C2I_1 0.04585(5) 0.60752(3) 0.96504(2) 0.00714(3) Uani 1 d .
O O3I_1 -0.08875(4) 0.65225(2) 1.01098(2) 0.01188(3) Uani 1 d .
C C5_1 0.35205(5) 0.58709(3) 0.88023(2) 0.00622(3) Uani 1 d .
O O6I_1 0.52349(4) 0.60548(2) 0.84274(2) 0.01107(3) Uani 1 d .
C C11_2 0.24985(5) 0.37156(3) 0.74374(2) 0.00766(3) Uani 1 d .
C C12_2 0.14965(5) 0.45351(3) 0.79042(2) 0.00598(3) Uani 1 d .
C C13_2 -0.02173(5) 0.51125(3) 0.75218(2) 0.00829(3) Uani 1 d .
H H13_2 -0.10301 0.57482 0.78684 0.02498 Uani 1 calc R
C C14_2 -0.08834(5) 0.48502(3) 0.66972(2) 0.00986(3) Uani 1 d .
F F17_2 -0.25310(4) 0.54177(2) 0.63270(2) 0.01799(3) Uani 1 d .
C C15_2 0.00795(5) 0.40307(3) 0.62277(2) 0.01080(4) Uani 1 d .
H H15_2 -0.05475 0.38683 0.55865 0.02788 Uani 1 calc R
C C16_2 0.17819(6) 0.34585(3) 0.66054(2) 0.01067(4) Uani 1 d .
H H16_2 0.26009 0.28133 0.62731 0.02906 Uani 1 calc R
O O10_3 0.41802(4) 0.31120(2) 0.77594(2) 0.01091(3) Uani 1 d .
C C9_3 0.53302(5) 0.35640(3) 0.84744(2) 0.00663(3) Uani 1 d .
H H9_3 0.62970 0.42430 0.82398 0.02008 Uani 1 calc R
C C8I_3 0.37226(5) 0.39175(3) 0.91710(2) 0.00675(3) Uani 1 d .
H H18I_3 0.26400 0.32592 0.93454 0.02526 Uani 1 calc R
H H28I_3 0.46299 0.41969 0.97359 0.02505 Uani 1 calc R
C C19_3 0.69518(5) 0.27543(3) 0.88257(2) 0.00771(3) Uani 1 d .
O O20_3 0.83228(4) 0.30399(2) 0.93642(2) 0.01070(3) Uani 1 d .
N N21_4 0.67613(5) 0.17649(3) 0.85230(3) 0.01489(4) Uani 1 d .
H H121_4 0.55956 0.15885 0.80813 0.03905 Uani 1 calc R
H H221_4 0.77963 0.12034 0.87495 0.03275 Uani 1 calc R

loop_
_atom_site_aniso_label
_atom_site_aniso_U_11
_atom_site_aniso_U_22
_atom_site_aniso_U_33
_atom_site_aniso_U_12
_atom_site_aniso_U_13
_atom_site_aniso_U_23
C7I_1 0.00550(9) 0.0038(1) 0.0066(1) -0.00025(8) 0.00185(8) -0.00128(9)
N1I_1 0.00720(8) 0.0046(1) 0.0100(1) -0.00118(7) 0.00472(9) -0.00234(9)
H1I_1 0.0247 0.0202 0.0400 -0.0104 0.0139 -0.0017
N4_1 0.00860(9) 0.00419(10) 0.0109(1) -0.00093(8) 0.00219(9) -0.00253(9)
H4_1 0.0334 0.0131 0.0414 -0.0083 0.0040 -0.0092
C2I_1 0.00769(10) 0.0050(1) 0.0087(1) 0.00105(9) 0.00213(9) -0.00234(10)
O3I_1 0.01268(10) 0.0082(1) 0.0148(1) 0.00258(8) 0.00656(9) -0.00407(10)
C5_1 0.00585(9) 0.0042(1) 0.0086(1) -0.00075(8) 0.00149(9) -0.00072(10)
O6I_1 0.00841(8) 0.0076(1) 0.0172(1) -0.00191(8) 0.00570(9) -0.000001(10)
C11_2 0.00714(9) 0.0083(1) 0.0075(1) 0.00278(9) -0.00126(9) -0.0032(1)
C12_2 0.00588(9) 0.0051(1) 0.0069(1) 0.00133(9) 0.00029(9) -0.00141(10)
C13_2 0.00700(9) 0.0077(1) 0.0101(1) 0.00196(9) -0.00046(10) -0.0007(1)
H13_2 0.0263 0.0219 0.0267 0.0118 -0.0003 -0.0070
C14_2 0.00785(10) 0.0111(1) 0.0107(1) 0.00178(10) -0.00253(10) 0.0003(1)
F17_2 0.01607(9) 0.0194(1) 0.0185(1) 0.00834(9) -0.00848(9) -0.00056(10)
C15_2 0.0098(1) 0.0133(1) 0.0093(1) 0.0009(1) -0.00299(10) -0.0025(1)
H15_2 0.0307 0.0356 0.0174 0.0036 -0.0102 -0.0061
C16_2 0.0104(1) 0.0129(1) 0.0087(1) 0.0035(1) -0.0024(1) -0.0047(1)
H16_2 0.0322 0.0305 0.0244 0.0139 -0.0043 -0.0147
O10_3 0.01081(9) 0.0111(1) 0.0108(1) 0.00686(8) -0.00425(8) -0.00594(9)
C9_3 0.00657(9) 0.0056(1) 0.0077(1) 0.00127(9) -0.00014(9) -0.00063(10)
H9_3 0.0205 0.0141 0.0256 -0.0009 0.0061 0.0030
C8I_3 0.00775(10) 0.0054(1) 0.0071(1) 0.00094(9) 0.00117(9) -0.00033(10)
H18I_3 0.0224 0.0135 0.0398 -0.0020 0.0103 0.0042
H28I_3 0.0276 0.0293 0.0182 0.0057 -0.0078 -0.0080
C19_3 0.00622(9) 0.0057(1) 0.0112(1) 0.00094(8) -0.00089(9) -0.0002(1)
O20_3 0.00967(9) 0.0083(1) 0.0141(1) -0.00089(8) -0.00501(8) 0.00148(10)
N21_4 0.0144(1) 0.0070(1) 0.0232(2) 0.00484(10) -0.0066(1) -0.0049(1)
H121_4 0.0383 0.0282 0.0506 0.0060 -0.0255 -0.0151
H221_4 0.0307 0.0202 0.0474 0.0132 -0.0099 0.0004

loop_
_atom_type_symbol
_atom_type_description
_atom_type_scat_dispersion_real
_atom_type_scat_dispersion_imag
_atom_type_scat_source
C C 0.000 0.001 'Clementi & Roetti 1974. Atomic Data & Nuclear Data Tables. 14, 177'
H H 0.000 0.000 'Clementi & Roetti 1974. Atomic Data & Nuclear Data Tables. 14, 177'
N N 0.001 0.001 'Clementi & Roetti 1974. Atomic Data & Nuclear Data Tables. 14, 177'
O O 0.003 0.002 'Clementi & Roetti 1974. Atomic Data & Nuclear Data Tables. 14, 177'
F F 0.005 0.004 'Clementi & Roetti 1974. Atomic Data & Nuclear Data Tables. 14, 177'

loop_
_geom_angle_atom_site_label_1
_geom_angle_atom_site_label_2
_geom_angle_atom_site_label_3
_geom_angle
C7I_1 N1I_1 C2I_1 112.82(3)
C7I_1 N1I_1 H1I_1 121.0
C7I_1 C12_2 C13_2 120.14(3)
C7I_1 C12_2 C11_2 120.69(3)
C7I_1 C5_1 O6I_1 126.42(3)
C7I_1 C5_1 N4_1 106.56(3)
C7I_1 C8I_3 C9_3 109.03(3)
C7I_1 C8I_3 H18I_3 107.3
C7I_1 C8I_3 H28I_3 110.3
N1I_1 C2I_1 O3I_1 127.78(3)
N1I_1 C2I_1 N4_1 107.51(3)
N1I_1 C7I_1 C12_2 112.45(3)
N1I_1 C7I_1 C5_1 101.12(2)
N1I_1 C7I_1 C8I_3 111.98(3)
H1I_1 N1I_1 C2I_1 126.1
N4_1 C5_1 O6I_1 127.02(3)
N4_1 C2I_1 O3I_1 124.71(3)
H4_1 N4_1 C5_1 122.9
H4_1 N4_1 C2I_1 124.8
C2I_1 N4_1 C5_1 111.91(3)
C5_1 C7I_1 C12_2 109.84(3)
C5_1 C7I_1 C8I_3 110.64(3)
C11_2 O10_3 C9_3 115.23(3)
C11_2 C16_2 C15_2 119.96(3)
C11_2 C16_2 H16_2 118.0
C11_2 C12_2 C13_2 119.17(3)
C12_2 C13_2 C14_2 119.00(3)
C12_2 C13_2 H13_2 120.8
C12_2 C11_2 O10_3 123.12(3)
C12_2 C11_2 C16_2 120.79(3)
C12_2 C7I_1 C8I_3 110.46(3)
C13_2 C14_2 F17_2 118.76(3)
C13_2 C14_2 C15_2 122.56(4)
H13_2 C13_2 C14_2 120.2
C14_2 C15_2 C16_2 118.51(3)
C14_2 C15_2 H15_2 118.1
F17_2 C14_2 C15_2 118.67(3)
C15_2 C16_2 H16_2 122.1
H15_2 C15_2 C16_2 123.3
C16_2 C11_2 O10_3 116.09(3)
O10_3 C9_3 C19_3 109.09(3)
O10_3 C9_3 C8I_3 110.69(3)
O10_3 C9_3 H9_3 108.4
C9_3 C19_3 O20_3 118.97(3)
C9_3 C19_3 N21_4 116.40(3)
C9_3 C8I_3 H18I_3 109.8
C9_3 C8I_3 H28I_3 109.8
H9_3 C9_3 C19_3 107.2
H9_3 C9_3 C8I_3 110.4
C8I_3 C9_3 C19_3 110.99(3)
H18I_3 C8I_3 H28I_3 110.5
C19_3 N21_4 H221_4 118.5
C19_3 N21_4 H121_4 120.3
O20_3 C19_3 N21_4 124.63(4)
H121_4 N21_4 H221_4 121.2

loop_
_geom_bond_atom_site_label_1
_geom_bond_atom_site_label_2
_geom_bond_distance
C7I_1 N1I_1 1.4526(4)
C7I_1 C12_2 1.5181(5)
C7I_1 C5_1 1.5425(5)
C7I_1 C8I_3 1.5322(5)
N1I_1 C2I_1 1.3476(4)
N1I_1 H1I_1 1.009
N4_1 C5_1 1.3646(4)
N4_1 C2I_1 1.3992(4)
N4_1 H4_1 1.009
C2I_1 O3I_1 1.2209(4)
C5_1 O6I_1 1.2137(4)
C11_2 O10_3 1.3668(4)
C11_2 C16_2 1.3978(5)
C11_2 C12_2 1.3991(5)
C12_2 C13_2 1.4004(5)
C13_2 C14_2 1.3795(5)
C13_2 H13_2 1.083
C14_2 F17_2 1.3561(4)
C14_2 C15_2 1.3911(5)
C15_2 C16_2 1.3888(5)
C15_2 H15_2 1.083
C16_2 H16_2 1.083
O10_3 C9_3 1.4272(4)
C9_3 C19_3 1.5181(5)
C9_3 C8I_3 1.5211(5)
C9_3 H9_3 1.099
C8I_3 H18I_3 1.092
C8I_3 H28I_3 1.092
C19_3 O20_3 1.2317(4)
C19_3 N21_4 1.3363(5)
N21_4 H221_4 1.009
N21_4 H121_4 1.009
